data_2237415
loop_
_publ_author_name
'Guo, Y. Z.'
'Liu, J. G.'
'Yang, S. Y.'

_publ_section_title
;
 5-(2,5-Dioxooxolan-3-yl)-8-methyl-3,3a,4,5-tetrahydro-1<i>H</i>-naphtho[1,2-<i>c</i>]furan-1,3-dione
;
_journal_coeditor_code VM2186
_journal_issue 2
_journal_name_full 'Acta Crystallographica Section E'
_journal_page_first o226
_journal_paper_doi 10.1107/S1600536813000482
_journal_volume 69
_journal_year 2013
_chemical_formula_iupac 'C17 H14 O6'
_chemical_formula_moiety 'C17 H14 O6'
_chemical_formula_sum 'C17 H14 O6'
_chemical_formula_weight 314.28
_chemical_melting_point 512
_chemical_name_systematic
;
5-(2,5-Dioxooxolan-3-yl)-8-methyl-3,3a,4,5-tetrahydro-1<i>H</i>-
naphtho[1,2-<i>c</i>]furan-1,3-dione
;
_space_group_IT_number 2
_symmetry_cell_setting triclinic
_symmetry_space_group_name_Hall '-P 1'
_symmetry_space_group_name_H-M 'P -1'
_atom_sites_solution_hydrogens geom
_atom_sites_solution_primary direct
_atom_sites_solution_secondary difmap
_audit_creation_method SHELXL-97
_cell_angle_alpha 78.628(8)
_cell_angle_beta 78.352(9)
_cell_angle_gamma 79.054(9)
_cell_formula_units_Z 2
_cell_length_a 6.6907(13)
_cell_length_b 9.166(2)
_cell_length_c 11.839(2)
_cell_measurement_reflns_used 2461
_cell_measurement_temperature 173(2)
_cell_measurement_theta_max 27.48
_cell_measurement_theta_min 2.29
_cell_volume 688.6(2)
_computing_cell_refinement 'CrystalClear (Rigaku, 2008)'
_computing_data_collection 'CrystalClear (Rigaku, 2008)'
_computing_data_reduction 'CrystalClear (Rigaku, 2008)'
_computing_molecular_graphics 'OLEX2 (Dolomanov <i>et al.</i>, 2009)'
_computing_publication_material 'SHELXL97 (Sheldrick, 2008)'
_computing_structure_refinement 'OLEX2 (Dolomanov <i>et al.</i>, 2009)'
_computing_structure_solution 'SHELXS97 (Sheldrick, 2008)'
_diffrn_ambient_temperature 173(2)
_diffrn_measured_fraction_theta_full 0.995
_diffrn_measured_fraction_theta_max 0.995
_diffrn_measurement_device_type 'Rigaku Saturn724+ CCD'
_diffrn_measurement_method '\w scans at fixed \c = 45\%'
_diffrn_radiation_monochromator graphite
_diffrn_radiation_source 'sealed tube'
_diffrn_radiation_type MoK\a
_diffrn_radiation_wavelength 0.71073
_diffrn_reflns_av_R_equivalents 0.0420
_diffrn_reflns_av_sigmaI/netI 0.0357
_diffrn_reflns_limit_h_max 8
_diffrn_reflns_limit_h_min -8
_diffrn_reflns_limit_k_max 11
_diffrn_reflns_limit_k_min -11
_diffrn_reflns_limit_l_max 15
_diffrn_reflns_limit_l_min -15
_diffrn_reflns_number 8959
_diffrn_reflns_theta_full 27.48
_diffrn_reflns_theta_max 27.48
_diffrn_reflns_theta_min 3.15
_exptl_absorpt_coefficient_mu 0.116
_exptl_absorpt_correction_T_max 1.0000
_exptl_absorpt_correction_T_min 0.6801
_exptl_absorpt_correction_type multi-scan
_exptl_absorpt_process_details '(CrystalClear; Rigaku, 2008)'
_exptl_crystal_colour colourless
_exptl_crystal_density_diffrn 1.516
_exptl_crystal_density_method 'not measured'
_exptl_crystal_description plate
_exptl_crystal_F_000 328
_exptl_crystal_size_max 0.28
_exptl_crystal_size_mid 0.22
_exptl_crystal_size_min 0.12
_refine_diff_density_max 0.320
_refine_diff_density_min -0.217
_refine_ls_extinction_method none
_refine_ls_goodness_of_fit_ref 1.074
_refine_ls_hydrogen_treatment constr
_refine_ls_matrix_type full
_refine_ls_number_parameters 209
_refine_ls_number_reflns 3137
_refine_ls_number_restraints 0
_refine_ls_restrained_S_all 1.074
_refine_ls_R_factor_all 0.0499
_refine_ls_R_factor_gt 0.0456
_refine_ls_shift/su_max 0.000
_refine_ls_shift/su_mean 0.000
_refine_ls_structure_factor_coef Fsqd
_refine_ls_weighting_details 'calc w=1/[\s^2^(Fo^2^)+(0.0473P)^2^+0.2684P] where P=(Fo^2^+2Fc^2^)/3'
_refine_ls_weighting_scheme calc
_refine_ls_wR_factor_gt 0.1096
_refine_ls_wR_factor_ref 0.1128
_reflns_number_gt 2864
_reflns_number_total 3137
_reflns_threshold_expression I>2sigma(I)
_cod_data_source_file vm2186.cif
_cod_data_source_block I
_cod_original_cell_volume 688.5(2)
_cod_database_code 2237415
_cod_database_fobs_code 2237415

loop_
_symmetry_equiv_pos_as_xyz
'x, y, z'
'-x, -y, -z'

loop_
_atom_site_type_symbol
_atom_site_label
_atom_site_fract_x
_atom_site_fract_y
_atom_site_fract_z
_atom_site_U_iso_or_equiv
_atom_site_adp_type
_atom_site_calc_flag
_atom_site_refinement_flags
_atom_site_occupancy
_atom_site_symmetry_multiplicity
O O1 0.92938(16) 0.39637(11) 0.93311(9) 0.0301(3) Uani d . 1 1
O O2 0.66859(17) 0.57336(11) 0.88256(10) 0.0354(3) Uani d . 1 1
O O3 1.15083(16) 0.18178(12) 0.96436(10) 0.0330(3) Uani d . 1 1
O O4 0.49898(16) -0.15978(12) 0.67925(9) 0.0312(3) Uani d . 1 1
O O5 0.27400(16) -0.18783(12) 0.84664(10) 0.0332(3) Uani d . 1 1
O O6 0.75828(19) -0.09713(14) 0.53681(10) 0.0403(3) Uani d . 1 1
C C1 0.7423(2) 0.44344(15) 0.89396(12) 0.0257(3) Uani d . 1 1
C C2 0.6609(2) 0.30800(14) 0.87438(11) 0.0220(3) Uani d . 1 1
H H2 0.5548 0.2806 0.9443 0.026 Uiso calc R 1 1
C C3 0.8484(2) 0.18248(15) 0.87829(12) 0.0235(3) Uani d . 1 1
H H3 0.8078 0.0875 0.9278 0.028 Uiso calc R 1 1
C C4 0.9938(2) 0.24363(15) 0.93188(13) 0.0267(3) Uani d . 1 1
C C5 0.9568(2) 0.15432(16) 0.75541(13) 0.0255(3) Uani d . 1 1
H H5A 1.0170 0.2446 0.7129 0.031 Uiso calc R 1 1
H H5B 1.0712 0.0687 0.7623 0.031 Uiso calc R 1 1
C C6 0.8083(2) 0.11962(15) 0.68574(12) 0.0233(3) Uani d . 1 1
H H6 0.8836 0.1187 0.6038 0.028 Uiso calc R 1 1
C C7 0.6239(2) 0.24430(14) 0.68056(11) 0.0217(3) Uani d . 1 1
C C8 0.5574(2) 0.33563(14) 0.76735(11) 0.0217(3) Uani d . 1 1
C C9 0.7444(2) -0.03861(15) 0.73173(12) 0.0243(3) Uani d . 1 1
H H9 0.8682 -0.1090 0.7553 0.029 Uiso calc R 1 1
C C10 0.5642(2) -0.05583(16) 0.83299(12) 0.0263(3) Uani d . 1 1
H H10A 0.6142 -0.1119 0.9050 0.032 Uiso calc R 1 1
H H10B 0.4887 0.0441 0.8484 0.032 Uiso calc R 1 1
C C11 0.6786(2) -0.09717(16) 0.63586(13) 0.0282(3) Uani d . 1 1
C C12 0.4273(2) -0.14180(15) 0.79467(12) 0.0253(3) Uani d . 1 1
C C13 0.5157(2) 0.26953(16) 0.58755(12) 0.0267(3) Uani d . 1 1
H H13 0.5581 0.2077 0.5286 0.032 Uiso calc R 1 1
C C14 0.3478(2) 0.38295(16) 0.57969(13) 0.0298(3) Uani d . 1 1
H H14 0.2769 0.3981 0.5154 0.036 Uiso calc R 1 1
C C15 0.2811(2) 0.47547(16) 0.66501(13) 0.0280(3) Uani d . 1 1
C C16 0.3867(2) 0.44920(15) 0.75866(13) 0.0253(3) Uani d . 1 1
H H16 0.3418 0.5100 0.8182 0.030 Uiso calc R 1 1
C C17 0.1005(3) 0.60085(19) 0.65557(16) 0.0397(4) Uani d . 1 1
H H17A 0.1385 0.6798 0.5899 0.060 Uiso calc R 1 1
H H17B 0.0630 0.6433 0.7282 0.060 Uiso calc R 1 1
H H17C -0.0175 0.5611 0.6425 0.060 Uiso calc R 1 1

loop_
_atom_site_aniso_label
_atom_site_aniso_U_11
_atom_site_aniso_U_22
_atom_site_aniso_U_33
_atom_site_aniso_U_12
_atom_site_aniso_U_13
_atom_site_aniso_U_23
O1 0.0320(6) 0.0239(5) 0.0387(6) -0.0023(4) -0.0146(4) -0.0086(4)
O2 0.0399(6) 0.0225(5) 0.0467(7) 0.0026(4) -0.0148(5) -0.0122(5)
O3 0.0293(6) 0.0322(6) 0.0406(6) -0.0015(4) -0.0170(5) -0.0054(5)
O4 0.0339(6) 0.0336(6) 0.0306(5) -0.0099(4) -0.0074(4) -0.0095(4)
O5 0.0295(6) 0.0309(6) 0.0399(6) -0.0061(4) -0.0068(5) -0.0052(5)
O6 0.0437(7) 0.0467(7) 0.0346(6) -0.0114(5) 0.0020(5) -0.0212(5)
C1 0.0276(7) 0.0240(7) 0.0264(7) -0.0009(5) -0.0065(5) -0.0071(5)
C2 0.0227(6) 0.0206(6) 0.0224(6) -0.0017(5) -0.0039(5) -0.0043(5)
C3 0.0240(7) 0.0196(6) 0.0284(7) -0.0017(5) -0.0090(5) -0.0042(5)
C4 0.0291(7) 0.0235(7) 0.0289(7) -0.0032(5) -0.0088(6) -0.0047(5)
C5 0.0201(6) 0.0248(7) 0.0333(7) -0.0018(5) -0.0050(5) -0.0099(6)
C6 0.0214(6) 0.0232(7) 0.0255(6) -0.0010(5) -0.0032(5) -0.0079(5)
C7 0.0224(6) 0.0194(6) 0.0231(6) -0.0048(5) -0.0028(5) -0.0026(5)
C8 0.0215(6) 0.0196(6) 0.0241(6) -0.0033(5) -0.0049(5) -0.0025(5)
C9 0.0241(7) 0.0206(6) 0.0292(7) 0.0011(5) -0.0072(5) -0.0085(5)
C10 0.0310(7) 0.0231(7) 0.0265(7) -0.0044(5) -0.0087(6) -0.0044(5)
C11 0.0280(7) 0.0246(7) 0.0331(7) -0.0012(5) -0.0050(6) -0.0105(6)
C12 0.0265(7) 0.0202(6) 0.0290(7) 0.0003(5) -0.0094(5) -0.0031(5)
C13 0.0308(7) 0.0253(7) 0.0254(7) -0.0057(6) -0.0067(6) -0.0036(5)
C14 0.0323(8) 0.0283(7) 0.0304(7) -0.0054(6) -0.0141(6) 0.0012(6)
C15 0.0247(7) 0.0223(7) 0.0360(8) -0.0018(5) -0.0088(6) -0.0001(6)
C16 0.0247(7) 0.0203(6) 0.0307(7) -0.0018(5) -0.0050(5) -0.0050(5)
C17 0.0317(8) 0.0343(8) 0.0505(10) 0.0058(7) -0.0165(7) -0.0013(7)

loop_
_atom_type_symbol
_atom_type_description
_atom_type_scat_dispersion_real
_atom_type_scat_dispersion_imag
_atom_type_scat_source
C C 0.0033 0.0016 'International Tables Vol C Tables 4.2.6.8 and 6.1.1.4'
H H 0.0000 0.0000 'International Tables Vol C Tables 4.2.6.8 and 6.1.1.4'
O O 0.0106 0.0060 'International Tables Vol C Tables 4.2.6.8 and 6.1.1.4'

loop_
_geom_angle_atom_site_label_1
_geom_angle_atom_site_label_2
_geom_angle_atom_site_label_3
_geom_angle
C1 O1 C4 110.69(11)
C12 O4 C11 110.64(11)
O2 C1 O1 120.19(13)
O2 C1 C2 130.17(13)
O1 C1 C2 109.62(11)
C8 C2 C1 114.64(11)
C8 C2 C3 116.61(11)
C1 C2 C3 103.25(11)
C8 C2 H2 107.3
C1 C2 H2 107.3
C3 C2 H2 107.3
C4 C3 C2 103.97(11)
C4 C3 C5 108.12(11)
C2 C3 C5 112.08(11)
C4 C3 H3 110.8
C2 C3 H3 110.8
C5 C3 H3 110.8
O3 C4 O1 120.54(13)
O3 C4 C3 129.34(13)
O1 C4 C3 109.98(11)
C6 C5 C3 111.80(11)
C6 C5 H5A 109.3
C3 C5 H5A 109.3
C6 C5 H5B 109.3
C3 C5 H5B 109.3
H5A C5 H5B 107.9
C7 C6 C5 110.47(11)
C7 C6 C9 112.62(11)
C5 C6 C9 112.35(11)
C7 C6 H6 107.0
C5 C6 H6 107.0
C9 C6 H6 107.0
C13 C7 C8 118.59(12)
C13 C7 C6 119.62(12)
C8 C7 C6 121.79(12)
C16 C8 C7 119.69(13)
C16 C8 C2 119.14(12)
C7 C8 C2 121.09(12)
C11 C9 C10 103.25(11)
C11 C9 C6 110.63(12)
C10 C9 C6 118.92(11)
C11 C9 H9 107.9
C10 C9 H9 107.9
C6 C9 H9 107.9
C12 C10 C9 105.44(11)
C12 C10 H10A 110.7
C9 C10 H10A 110.7
C12 C10 H10B 110.7
C9 C10 H10B 110.7
H10A C10 H10B 108.8
O6 C11 O4 120.17(13)
O6 C11 C9 129.62(14)
O4 C11 C9 110.19(12)
O5 C12 O4 120.36(13)
O5 C12 C10 129.79(13)
O4 C12 C10 109.80(12)
C14 C13 C7 121.11(13)
C14 C13 H13 119.4
C7 C13 H13 119.4
C13 C14 C15 120.87(13)
C13 C14 H14 119.6
C15 C14 H14 119.6
C16 C15 C14 118.15(13)
C16 C15 C17 120.88(14)
C14 C15 C17 120.97(14)
C15 C16 C8 121.59(13)
C15 C16 H16 119.2
C8 C16 H16 119.2
C15 C17 H17A 109.5
C15 C17 H17B 109.5
H17A C17 H17B 109.5
C15 C17 H17C 109.5
H17A C17 H17C 109.5
H17B C17 H17C 109.5

loop_
_geom_bond_atom_site_label_1
_geom_bond_atom_site_label_2
_geom_bond_distance
O1 C1 1.3851(17)
O1 C4 1.3865(17)
O2 C1 1.1915(17)
O3 C4 1.1935(17)
O4 C12 1.3850(17)
O4 C11 1.3905(18)
O5 C12 1.1900(18)
O6 C11 1.1862(18)
C1 C2 1.5207(19)
C2 C8 1.5200(18)
C2 C3 1.5344(18)
C2 H2 1.0000
C3 C4 1.5031(19)
C3 C5 1.5362(19)
C3 H3 1.0000
C5 C6 1.5244(19)
C5 H5A 0.9900
C5 H5B 0.9900
C6 C7 1.5165(18)
C6 C9 1.5533(19)
C6 H6 1.0000
C7 C13 1.3956(19)
C7 C8 1.4027(18)
C8 C16 1.3970(18)
C9 C11 1.517(2)
C9 C10 1.526(2)
C9 H9 1.0000
C10 C12 1.4991(19)
C10 H10A 0.9900
C10 H10B 0.9900
C13 C14 1.383(2)
C13 H13 0.9500
C14 C15 1.397(2)
C14 H14 0.9500
C15 C16 1.390(2)
C15 C17 1.507(2)
C16 H16 0.9500
C17 H17A 0.9800
C17 H17B 0.9800
C17 H17C 0.9800

loop_
_geom_torsion_atom_site_label_1
_geom_torsion_atom_site_label_2
_geom_torsion_atom_site_label_3
_geom_torsion_atom_site_label_4
_geom_torsion
C4 O1 C1 O2 -175.65(13)
C4 O1 C1 C2 5.59(15)
O2 C1 C2 C8 40.1(2)
O1 C1 C2 C8 -141.25(12)
O2 C1 C2 C3 168.05(15)
O1 C1 C2 C3 -13.35(14)
C8 C2 C3 C4 141.97(12)
C1 C2 C3 C4 15.30(13)
C8 C2 C3 C5 25.43(16)
C1 C2 C3 C5 -101.23(12)
C1 O1 C4 O3 -178.89(13)
C1 O1 C4 C3 5.03(15)
C2 C3 C4 O3 171.22(15)
C5 C3 C4 O3 -69.50(19)
C2 C3 C4 O1 -13.15(15)
C5 C3 C4 O1 106.13(13)
C4 C3 C5 C6 -169.56(11)
C2 C3 C5 C6 -55.55(15)
C3 C5 C6 C7 55.19(15)
C3 C5 C6 C9 -71.49(14)
C5 C6 C7 C13 154.16(12)
C9 C6 C7 C13 -79.31(15)
C5 C6 C7 C8 -26.09(17)
C9 C6 C7 C8 100.44(15)
C13 C7 C8 C16 -0.3(2)
C6 C7 C8 C16 179.93(12)
C13 C7 C8 C2 176.43(12)
C6 C7 C8 C2 -3.3(2)
C1 C2 C8 C16 -58.78(16)
C3 C2 C8 C16 -179.58(12)
C1 C2 C8 C7 124.46(13)
C3 C2 C8 C7 3.66(18)
C7 C6 C9 C11 78.97(14)
C5 C6 C9 C11 -155.52(11)
C7 C6 C9 C10 -40.22(17)
C5 C6 C9 C10 85.29(15)
C11 C9 C10 C12 8.01(14)
C6 C9 C10 C12 130.94(12)
C12 O4 C11 O6 -177.29(13)
C12 O4 C11 C9 3.61(15)
C10 C9 C11 O6 173.67(15)
C6 C9 C11 O6 45.4(2)
C10 C9 C11 O4 -7.34(15)
C6 C9 C11 O4 -135.61(11)
C11 O4 C12 O5 179.67(12)
C11 O4 C12 C10 1.92(15)
C9 C10 C12 O5 176.04(14)
C9 C10 C12 O4 -6.49(15)
C8 C7 C13 C14 0.7(2)
C6 C7 C13 C14 -179.52(13)
C7 C13 C14 C15 -0.2(2)
C13 C14 C15 C16 -0.7(2)
C13 C14 C15 C17 178.93(14)
C14 C15 C16 C8 1.1(2)
C17 C15 C16 C8 -178.53(13)
C7 C8 C16 C15 -0.6(2)
C2 C8 C16 C15 -177.42(12)
